data_7715963
loop_
_publ_author_name
'Dunatov, Marko'
'Zhao, Zhibo'
'&#x17d;ili&#x107;, Dijana'
'Andro&#x161; Dubraja, Lidija'

_publ_section_title
;
 A homochiral tartrate-bridged dinuclear chromium(III) complex anion with
 a resonance-assisted hydrogen bond for proton conduction.
;
_journal_issue 22
_journal_name_full 'Dalton transactions (Cambridge, England : 2003)'
_journal_page_first 9315
_journal_page_last 9322
_journal_paper_doi 10.1039/d4dt00783b
_journal_volume 53
_journal_year 2024
_chemical_absolute_configuration syn
_chemical_formula_moiety '(C56  H21  Cr2  N4  O24), 9(H2O), (Na)'
_chemical_formula_sum 'C28 H39 Cr2 N4 Na O21'
_chemical_formula_weight 894.62
_chemical_name_common 'sodium L-tartrate-bipyridine-chromium(III)'
_chemical_name_systematic 'sodium L-tartrate-bipyridine-chromium(III)'
_space_group_crystal_system monoclinic
_space_group_IT_number 3
_space_group_name_Hall 'P 2y'
_space_group_name_H-M_alt 'P 1 2 1'
_atom_sites_solution_hydrogens mixed
_audit_creation_method SHELXL-2017/1
_audit_update_record
;
2024-05-05 deposited with the CCDC.	2024-05-07 downloaded from the CCDC.
;
_cell_angle_alpha 90
_cell_angle_beta 99.220(2)
_cell_angle_gamma 90
_cell_formula_units_Z 4
_cell_length_a 19.9810(5)
_cell_length_b 8.7003(2)
_cell_length_c 22.9085(5)
_cell_measurement_reflns_used 17626
_cell_measurement_temperature 200(2)
_cell_measurement_theta_max 75.7760
_cell_measurement_theta_min 3.1810
_cell_volume 3930.98(16)
_computing_cell_refinement 'CrysAlisPro 1.171.42.54a (Rigaku OD, 2022)'
_computing_data_collection 'CrysAlisPro 1.171.42.54a (Rigaku OD, 2022)'
_computing_data_reduction 'CrysAlisPro 1.171.42.54a (Rigaku OD, 2022)'
_computing_molecular_graphics 'Mercury (2020)'
_computing_publication_material 'PLATON (Spek, 2009)'
_computing_structure_refinement 'SHELXL-2017/1 (Sheldrick, 2017)'
_computing_structure_solution 'SIR-2019 (Burla, 2015)'
_diffrn_ambient_environment N~2~
_diffrn_ambient_temperature 199.99(10)
_diffrn_detector 'Hybrid Pixel Array Detector'
_diffrn_detector_area_resol_mean 10.0000
_diffrn_detector_type HyPix
_diffrn_measured_fraction_theta_full 0.996
_diffrn_measured_fraction_theta_max 0.939
_diffrn_measurement_device 'four-circle diffractometer'
_diffrn_measurement_device_type 'XtaLAB Synergy, Dualflex, HyPix'
_diffrn_radiation_monochromator mirror
_diffrn_radiation_probe x-ray
_diffrn_radiation_type 'Cu K\a'
_diffrn_radiation_wavelength 1.54184
_diffrn_reflns_av_R_equivalents 0.0453
_diffrn_reflns_av_unetI/netI 0.0367
_diffrn_reflns_Laue_measured_fraction_full 0.996
_diffrn_reflns_Laue_measured_fraction_max 0.939
_diffrn_reflns_limit_h_max 25
_diffrn_reflns_limit_h_min -24
_diffrn_reflns_limit_k_max 4
_diffrn_reflns_limit_k_min -10
_diffrn_reflns_limit_l_max 28
_diffrn_reflns_limit_l_min -28
_diffrn_reflns_number 29681
_diffrn_reflns_point_group_measured_fraction_full 0.736
_diffrn_reflns_point_group_measured_fraction_max 0.678
_diffrn_reflns_theta_full 67.684
_diffrn_reflns_theta_max 77.818
_diffrn_reflns_theta_min 3.201
_diffrn_source 'micro-focus sealed X-ray tube'
_diffrn_source_type 'PhotonJet (Cu) X-ray Source'
_exptl_absorpt_coefficient_mu 5.430
_exptl_absorpt_correction_T_max 1.00000
_exptl_absorpt_correction_T_min 0.46636
_exptl_absorpt_correction_type multi-scan
_exptl_absorpt_process_details
;
CrysAlisPro 1.171.41.120a (Rigaku Oxford Diffraction, 2021)
Empirical absorption correction using spherical harmonics,
implemented in SCALE3 ABSPACK scaling algorithm.
;
_exptl_crystal_colour stick
_exptl_crystal_density_diffrn 1.512
_exptl_crystal_description red
_exptl_crystal_F_000 1848
_exptl_crystal_size_max 0.200
_exptl_crystal_size_mid 0.070
_exptl_crystal_size_min 0.010
_refine_diff_density_max 1.138
_refine_diff_density_min -0.718
_refine_diff_density_rms 0.148
_refine_ls_abs_structure_details
;
 Flack x determined using 2356 quotients [(I+)-(I-)]/[(I+)+(I-)]
 (Parsons, Flack and Wagner, Acta Cryst. B69 (2013) 249-259).
;
_refine_ls_abs_structure_Flack 0.006(6)
_refine_ls_extinction_method none
_refine_ls_goodness_of_fit_ref 1.089
_refine_ls_hydrogen_treatment mixed
_refine_ls_matrix_type full
_refine_ls_number_parameters 1061
_refine_ls_number_reflns 11359
_refine_ls_number_restraints 3
_refine_ls_restrained_S_all 1.089
_refine_ls_R_factor_all 0.0840
_refine_ls_R_factor_gt 0.0753
_refine_ls_shift/su_max 0.001
_refine_ls_shift/su_mean 0.000
_refine_ls_structure_factor_coef Fsqd
_refine_ls_weighting_details 'w=1/[\s^2^(Fo^2^)+(0.1255P)^2^+10.7527P] where P=(Fo^2^+2Fc^2^)/3'
_refine_ls_weighting_scheme calc
_refine_ls_wR_factor_gt 0.2164
_refine_ls_wR_factor_ref 0.2244
_reflns_Friedel_coverage 0.352
_reflns_Friedel_fraction_full 0.435
_reflns_Friedel_fraction_max 0.379
_reflns_number_gt 10097
_reflns_number_total 11359
_reflns_threshold_expression 'I > 2\s(I)'
_cod_data_source_file d4dt00783b2.cif
_cod_data_source_block shelx
_cod_depositor_comments 'Adding full bibliography for 7715963--7715965.cif.'
_cod_original_sg_symbol_H-M 'P 2'
_cod_database_code 7715963
_shelx_shelxl_version_number 2017/1
_shelx_space_group_comment
;
The symmetry employed for this shelxl refinement is uniquely defined
by the following loop, which should always be used as a source of
symmetry information in preference to the above space-group names.
They are only intended as comments.
;
_shelx_estimated_absorpt_t_min 0.410
_shelx_estimated_absorpt_t_max 0.948
_oxdiff_exptl_absorpt_empirical_full_min 0.713
_oxdiff_exptl_absorpt_empirical_full_max 2.105
_oxdiff_exptl_absorpt_empirical_details
;
Empirical correction (ABSPACK) includes:
- Absorption correction using spherical harmonics
- Frame scaling
;

loop_
_space_group_symop_operation_xyz
'x, y, z'
'-x, y, -z'

loop_
_atom_site_label
_atom_site_type_symbol
_atom_site_fract_x
_atom_site_fract_y
_atom_site_fract_z
_atom_site_U_iso_or_equiv
_atom_site_adp_type
_atom_site_occupancy
_atom_site_site_symmetry_order
_atom_site_calc_flag
_atom_site_refinement_flags_posn
_atom_site_refinement_flags_adp
_atom_site_refinement_flags_occupancy
_atom_site_disorder_assembly
_atom_site_disorder_group
C1 C 0.1458(5) 0.9237(13) 0.7937(4) 0.041(2) Uani 1 1 d . . . . .
H1 H 0.124368 0.964830 0.757038 0.049 Uiso 1 1 calc R U . . .
C2 C 0.1218(5) 0.9648(14) 0.8448(5) 0.048(2) Uani 1 1 d . . . . .
H2 H 0.083265 1.029570 0.842964 0.057 Uiso 1 1 calc R U . . .
C3 C 0.1541(5) 0.9113(15) 0.8981(4) 0.048(3) Uani 1 1 d . . . . .
H3 H 0.138980 0.940425 0.933783 0.058 Uiso 1 1 calc R U . . .
C4 C 0.2097(5) 0.8135(15) 0.8994(4) 0.048(3) Uani 1 1 d . . . . .
H4 H 0.232323 0.774481 0.936011 0.058 Uiso 1 1 calc R U . . .
C5 C 0.2319(4) 0.7732(11) 0.8469(3) 0.033(2) Uani 1 1 d . . . . .
C6 C 0.2870(4) 0.6667(13) 0.8416(3) 0.037(2) Uani 1 1 d . . . . .
C7 C 0.3284(5) 0.6017(14) 0.8905(4) 0.046(3) Uani 1 1 d . . . . .
H7 H 0.321223 0.625189 0.929503 0.055 Uiso 1 1 calc R U . . .
C8 C 0.3797(5) 0.5030(14) 0.8810(4) 0.047(3) Uani 1 1 d . . . . .
H8 H 0.408968 0.458700 0.913422 0.056 Uiso 1 1 calc R U . . .
C9 C 0.3878(5) 0.4696(13) 0.8234(5) 0.047(2) Uani 1 1 d . . . . .
H9 H 0.422965 0.402838 0.815805 0.056 Uiso 1 1 calc R U . . .
C10 C 0.3438(5) 0.5350(14) 0.7770(4) 0.044(2) Uani 1 1 d . . . . .
H10 H 0.348953 0.509839 0.737658 0.053 Uiso 1 1 calc R U . . .
C11 C 0.3331(6) 0.9504(15) 0.4751(5) 0.052(3) Uani 1 1 d . . . . .
H11 H 0.342746 0.966150 0.516638 0.062 Uiso 1 1 calc R U . . .
C12 C 0.3737(6) 1.0218(19) 0.4391(5) 0.064(4) Uani 1 1 d . . . . .
H12 H 0.411219 1.083435 0.455542 0.077 Uiso 1 1 calc R U . . .
C13 C 0.3575(7) 1.000(2) 0.3779(6) 0.070(4) Uani 1 1 d . . . . .
H13 H 0.383652 1.049486 0.352173 0.084 Uiso 1 1 calc R U . . .
C14 C 0.3040(6) 0.9073(18) 0.3549(5) 0.062(3) Uani 1 1 d . . . . .
H14 H 0.292923 0.890174 0.313539 0.075 Uiso 1 1 calc R U . . .
C15 C 0.2668(5) 0.8401(15) 0.3939(4) 0.048(3) Uani 1 1 d . . . . .
C16 C 0.2093(5) 0.7332(16) 0.3747(4) 0.050(2) Uani 1 1 d . . . . .
C17 C 0.1849(6) 0.6961(16) 0.3163(4) 0.055(3) Uani 1 1 d . . . . .
H17 H 0.205862 0.737255 0.285362 0.066 Uiso 1 1 calc R U . . .
C18 C 0.1303(7) 0.599(2) 0.3037(5) 0.073(4) Uani 1 1 d . . . . .
H18 H 0.113400 0.572847 0.263810 0.087 Uiso 1 1 calc R U . . .
C19 C 0.0999(6) 0.5412(18) 0.3487(5) 0.062(3) Uani 1 1 d . . . . .
H19 H 0.060876 0.477604 0.340533 0.075 Uiso 1 1 calc R U . . .
C20 C 0.1278(5) 0.5776(14) 0.4058(4) 0.047(2) Uani 1 1 d . . . . .
H20 H 0.108366 0.533954 0.437267 0.056 Uiso 1 1 calc R U . . .
C21 C 0.4024(5) -0.0226(14) -0.0329(4) 0.047(2) Uani 1 1 d . . . . .
H21 H 0.416398 -0.051891 0.007115 0.057 Uiso 1 1 calc R U . . .
C22 C 0.4362(6) -0.0833(16) -0.0752(5) 0.059(3) Uani 1 1 d . . . . .
H22 H 0.472116 -0.154672 -0.064871 0.071 Uiso 1 1 calc R U . . .
C23 C 0.4163(6) -0.0371(15) -0.1342(5) 0.055(3) Uani 1 1 d . . . . .
H23 H 0.439689 -0.073414 -0.164416 0.066 Uiso 1 1 calc R U . . .
C24 C 0.3619(6) 0.0623(15) -0.1473(4) 0.050(3) Uani 1 1 d . . . . .
H24 H 0.346688 0.093581 -0.186959 0.061 Uiso 1 1 calc R U . . .
C25 C 0.3297(5) 0.1159(12) -0.1018(4) 0.038(2) Uani 1 1 d . . . . .
C26 C 0.2709(5) 0.2206(14) -0.1114(4) 0.040(2) Uani 1 1 d . . . . .
C27 C 0.2367(5) 0.2590(14) -0.1679(4) 0.045(2) Uani 1 1 d . . . . .
H27 H 0.250928 0.218990 -0.202550 0.054 Uiso 1 1 calc R U . . .
C28 C 0.1823(6) 0.3559(15) -0.1716(4) 0.054(3) Uani 1 1 d . . . . .
H28 H 0.158149 0.383481 -0.209234 0.064 Uiso 1 1 calc R U . . .
C29 C 0.1620(5) 0.4146(16) -0.1206(5) 0.053(3) Uani 1 1 d . . . . .
H29 H 0.124545 0.482810 -0.122974 0.063 Uiso 1 1 calc R U . . .
C30 C 0.1976(5) 0.3710(14) -0.0668(4) 0.045(2) Uani 1 1 d . . . . .
H30 H 0.184612 0.411336 -0.031739 0.054 Uiso 1 1 calc R U . . .
C31 C 0.3670(7) 0.550(2) 0.2727(7) 0.081(5) Uani 1 1 d . . . . .
H31 H 0.370101 0.572933 0.232727 0.097 Uiso 1 1 calc R U . . .
C32 C 0.4098(9) 0.628(3) 0.3203(8) 0.112(8) Uani 1 1 d . . . . .
H32 H 0.442167 0.701905 0.312246 0.134 Uiso 1 1 calc R U . . .
C33 C 0.4027(8) 0.594(3) 0.3758(8) 0.107(7) Uani 1 1 d . . . . .
H33 H 0.430597 0.645276 0.407424 0.128 Uiso 1 1 calc R U . . .
C34 C 0.3549(7) 0.485(2) 0.3888(6) 0.080(5) Uani 1 1 d . . . . .
H34 H 0.350726 0.459832 0.428397 0.096 Uiso 1 1 calc R U . . .
C35 C 0.3146(6) 0.4159(19) 0.3417(4) 0.062(4) Uani 1 1 d . . . . .
C36 C 0.2589(6) 0.3114(18) 0.3490(4) 0.057(3) Uani 1 1 d . . . . .
C37 C 0.2362(7) 0.2809(18) 0.4015(5) 0.064(4) Uani 1 1 d . . . . .
H37 H 0.259492 0.321472 0.437664 0.077 Uiso 1 1 calc R U . . .
C38 C 0.1796(8) 0.1912(19) 0.4009(5) 0.077(5) Uani 1 1 d . . . . .
H38 H 0.163644 0.170740 0.437054 0.092 Uiso 1 1 calc R U . . .
C39 C 0.1457(8) 0.1309(19) 0.3496(6) 0.072(4) Uani 1 1 d . . . . .
H39 H 0.106265 0.069792 0.349322 0.086 Uiso 1 1 calc R U . . .
C40 C 0.1715(7) 0.1625(18) 0.2970(5) 0.067(4) Uani 1 1 d . . . . .
H40 H 0.148860 0.122300 0.260560 0.081 Uiso 1 1 calc R U . . .
C41 C 0.2806(5) 1.0327(13) 0.6900(4) 0.040(2) Uani 1 1 d . . . . .
C42 C 0.2121(5) 1.0106(12) 0.6489(4) 0.038(2) Uani 1 1 d . . . . .
H42 H 0.184464 1.106041 0.650374 0.045 Uiso 1 1 calc R U . . .
C43 C 0.2257(5) 0.9892(12) 0.5856(4) 0.035(2) Uani 1 1 d . . . . .
H43 H 0.256995 1.073601 0.577562 0.041 Uiso 1 1 calc R U . . .
C44 C 0.1608(5) 1.0049(13) 0.5403(4) 0.038(2) Uani 1 1 d . . . . .
C45 C 0.1687(5) 0.4800(12) 0.6711(4) 0.042(2) Uani 1 1 d . . . . .
C46 C 0.2280(5) 0.4980(11) 0.6381(4) 0.036(2) Uani 1 1 d . . . . .
H46 H 0.260508 0.413337 0.652064 0.043 Uiso 1 1 calc R U . . .
C47 C 0.2081(5) 0.4777(13) 0.5712(4) 0.040(2) Uani 1 1 d . . . . .
H47 H 0.180178 0.382148 0.563971 0.048 Uiso 1 1 calc R U . . .
C48 C 0.2717(6) 0.4563(13) 0.5438(4) 0.044(2) Uani 1 1 d . . . . .
C49 C 0.4154(5) 0.3446(14) 0.0740(4) 0.045(2) Uani 1 1 d . . . . .
C50 C 0.4097(5) 0.2090(14) 0.1130(4) 0.044(3) Uani 1 1 d . . . . .
H50 H 0.455007 0.157865 0.121478 0.053 Uiso 1 1 calc R U . . .
C51 C 0.3904(5) 0.2632(16) 0.1718(4) 0.050(3) Uani 1 1 d . . . . .
H51 H 0.425444 0.339396 0.189319 0.060 Uiso 1 1 calc R U . . .
C52 C 0.3895(6) 0.1344(19) 0.2168(4) 0.063(4) Uani 1 1 d . . . . .
C53 C 0.1877(5) 0.0561(15) 0.0476(4) 0.048(3) Uani 1 1 d . . . . .
C54 C 0.1853(5) 0.2192(13) 0.0686(4) 0.042(2) Uani 1 1 d . . . . .
H54 H 0.149262 0.273399 0.040721 0.050 Uiso 1 1 calc R U . . .
C55 C 0.1659(5) 0.2310(18) 0.1312(4) 0.054(3) Uani 1 1 d . . . . .
H55 H 0.121199 0.179156 0.130862 0.065 Uiso 1 1 calc R U . . .
C56 C 0.1592(6) 0.3971(18) 0.1477(5) 0.060(3) Uani 1 1 d . . . . .
Cr1 Cr 0.23134(7) 0.74715(19) 0.71952(5) 0.0314(3) Uani 1 1 d . . . . .
Cr2 Cr 0.22116(7) 0.7415(2) 0.50319(6) 0.0356(3) Uani 1 1 d . . . . .
Cr3 Cr 0.30373(7) 0.1868(2) 0.01711(6) 0.0366(4) Uani 1 1 d . . . . .
Cr4 Cr 0.27063(9) 0.2949(3) 0.22400(6) 0.0513(5) Uani 1 1 d . . . . .
N1 N 0.1982(4) 0.8280(9) 0.7942(3) 0.0323(16) Uani 1 1 d . . . . .
N2 N 0.2944(4) 0.6320(10) 0.7857(3) 0.0348(17) Uani 1 1 d . . . . .
N3 N 0.2808(4) 0.8598(11) 0.4527(3) 0.0415(19) Uani 1 1 d . . . . .
N4 N 0.1801(4) 0.6704(12) 0.4189(3) 0.045(2) Uani 1 1 d . . . . .
N5 N 0.3509(4) 0.0754(11) -0.0453(3) 0.0404(19) Uani 1 1 d . . . . .
N6 N 0.2508(4) 0.2723(10) -0.0620(3) 0.0353(17) Uani 1 1 d . . . . .
N7 N 0.3237(5) 0.4457(15) 0.2853(4) 0.061(3) Uani 1 1 d . . . . .
N8 N 0.2269(5) 0.2477(15) 0.2976(3) 0.060(3) Uani 1 1 d . . . . .
O1 O 0.2992(3) 0.9120(9) 0.7221(3) 0.0380(15) Uani 1 1 d . . . . .
O2 O 0.3113(4) 1.1514(10) 0.6926(3) 0.058(2) Uani 1 1 d . . . . .
O3 O 0.1757(3) 0.8857(7) 0.6675(2) 0.0317(13) Uani 1 1 d . . . . .
O4 O 0.2590(3) 0.8462(8) 0.5776(2) 0.0364(14) Uani 1 1 d D . . . .
O5 O 0.1531(3) 0.9024(9) 0.4984(2) 0.0403(15) Uani 1 1 d . . . . .
O6 O 0.1209(4) 1.1096(9) 0.5429(3) 0.0487(18) Uani 1 1 d . . . . .
O7 O 0.1629(3) 0.5848(8) 0.7109(3) 0.0366(14) Uani 1 1 d . . . . .
O8 O 0.1298(5) 0.3687(11) 0.6620(4) 0.067(2) Uani 1 1 d . . . . .
O9 O 0.2635(3) 0.6390(8) 0.6528(2) 0.0344(14) Uani 1 1 d . . . . .
O10 O 0.1693(3) 0.6021(8) 0.5443(3) 0.0386(15) Uani 1 1 d . . . . .
O11 O 0.2873(3) 0.5740(9) 0.5136(3) 0.0425(16) Uani 1 1 d . . . . .
O12 O 0.3056(4) 0.3369(10) 0.5504(3) 0.059(2) Uani 1 1 d . . . . .
O13 O 0.3708(3) 0.3542(10) 0.0255(3) 0.0465(18) Uani 1 1 d . . . . .
O14 O 0.4600(4) 0.4430(13) 0.0875(3) 0.067(3) Uani 1 1 d . . . . .
O15 O 0.3624(3) 0.1013(9) 0.0842(3) 0.0439(17) Uani 1 1 d . . . . .
O16 O 0.3257(4) 0.3420(10) 0.1617(3) 0.0466(17) Uani 1 1 d . . . . .
O17 O 0.3400(4) 0.1368(12) 0.2456(3) 0.061(2) Uani 1 1 d . . . . .
O18 O 0.4372(5) 0.0464(15) 0.2258(4) 0.087(4) Uani 1 1 d . . . . .
O19 O 0.2377(3) 0.0208(9) 0.0204(3) 0.0430(16) Uani 1 1 d . . . . .
O20 O 0.1415(4) -0.0355(12) 0.0523(4) 0.063(2) Uani 1 1 d . . . . .
O21 O 0.2483(3) 0.2981(10) 0.0665(3) 0.0419(16) Uani 1 1 d D . . . .
O22 O 0.2144(4) 0.1572(11) 0.1728(3) 0.053(2) Uani 1 1 d . . . . .
O23 O 0.2016(4) 0.4451(12) 0.1920(3) 0.061(2) Uani 1 1 d . . . . .
O24 O 0.1154(5) 0.4832(14) 0.1196(4) 0.076(3) Uani 1 1 d . . . . .
Na1 Na 0.000000 1.1339(9) 0.500000 0.0616(17) Uani 1 2 d S T P . .
Na2 Na 0.3455(5) -0.1739(13) 0.1251(4) 0.135(3) Uani 1 1 d . . . . .
Na3 Na 0.0080(8) -0.074(3) 0.0674(10) 0.150(8) Uani 0.5 1 d . . P . .
O25 O 0.3006(6) -0.3513(13) 0.0312(4) 0.089(3) Uani 1 1 d . . . . .
O26 O 0.1611(8) 0.6611(18) 0.0301(7) 0.125(5) Uani 1 1 d . . . . .
O27 O 0.4677(6) 0.6887(17) 0.1764(5) 0.099(4) Uani 1 1 d . . . . .
O28 O 0.4401(7) 0.793(2) 0.7232(6) 0.123(5) Uani 1 1 d . . . . .
O29 O 0.2383(8) 0.862(2) 0.1900(5) 0.120(5) Uani 1 1 d . . . . .
O30 O 0.4455(6) 0.2129(19) 0.7292(8) 0.138(6) Uani 1 1 d . . . . .
O31 O 0.0365(7) 0.197(2) 0.7071(8) 0.149(7) Uani 1 1 d . . . . .
O32 O 0.0012(7) 1.333(2) 0.4286(6) 0.148(7) Uani 1 1 d . . . . .
O33 O 0.0231(6) 0.924(2) 0.4380(8) 0.151(7) Uani 1 1 d . . . . .
O34 O 0.0387(7) 0.629(2) 0.7544(9) 0.151(7) Uani 1 1 d . . . . .
O35 O -0.0185(8) 0.287(5) 0.7988(10) 0.264(17) Uani 1 1 d . . . . .
O36 O 0.4625(11) 0.899(4) 0.6000(11) 0.227(13) Uani 1 1 d . . . . .
O37 O 0.500000 1.361(3) 0.500000 0.207(15) Uani 1 2 d S T P . .
O38 O 0.500000 0.6351(18) 1.000000 0.080(4) Uani 1 2 d S T P . .
O39 O 0.5690(9) 0.632(3) 0.4607(10) 0.101(9) Uani 0.5 1 d . . P . .
O40 O 0.035(3) 0.647(5) 0.923(4) 0.44(7) Uani 0.5 1 d . . P . .
O41 O -0.0419(7) 0.881(4) 0.3415(8) 0.136(15) Uani 0.5 1 d . . P . .
O42 O 0.4299(9) 0.184(4) 0.5775(11) 0.120(11) Uani 0.5 1 d . . P . .
O43 O 0.0361(10) 1.218(2) 0.9214(11) 0.089(7) Uani 0.5 1 d . . P . .
O44 O 0.1093(18) 0.775(4) 0.1617(13) 0.153(14) Uani 0.5 1 d . . P . .
O45 O 0.4319(13) 0.514(5) 0.6615(12) 0.163(18) Uani 0.5 1 d . . P . .
O46 O -0.0363(8) 1.600(2) 0.4617(11) 0.079(6) Uani 0.5 1 d . . P . .
O47 O -0.0874(14) 1.730(4) 0.4039(10) 0.119(9) Uani 0.5 1 d . . P . .
O48 O 0.004(4) 0.424(7) -0.022(2) 0.25(3) Uiso 0.5 1 d . . P . .
H2O H 0.280(18) 0.30(6) 0.121(6) 0.371 Uiso 1 1 d D U . . .
H1O H 0.26(2) 0.72(2) 0.606(15) 0.371 Uiso 1 1 d D U . . .

loop_
_atom_site_aniso_label
_atom_site_aniso_U_11
_atom_site_aniso_U_22
_atom_site_aniso_U_33
_atom_site_aniso_U_23
_atom_site_aniso_U_13
_atom_site_aniso_U_12
C1 0.053(5) 0.035(5) 0.035(5) 0.003(4) 0.005(4) 0.002(5)
C2 0.051(5) 0.049(7) 0.044(5) -0.006(5) 0.013(4) -0.002(5)
C3 0.059(6) 0.054(7) 0.033(5) -0.007(5) 0.011(4) -0.010(5)
C4 0.069(6) 0.054(7) 0.021(4) -0.001(4) 0.008(4) -0.006(6)
C5 0.045(4) 0.037(6) 0.018(3) 0.002(4) 0.004(3) -0.008(4)
C6 0.043(4) 0.044(6) 0.021(4) 0.004(4) -0.004(3) -0.011(4)
C7 0.052(5) 0.051(7) 0.032(5) 0.014(5) -0.005(4) -0.008(5)
C8 0.048(5) 0.048(7) 0.038(5) 0.011(5) -0.011(4) -0.004(5)
C9 0.045(5) 0.039(6) 0.054(6) 0.007(5) 0.002(4) 0.002(4)
C10 0.046(5) 0.047(7) 0.039(5) 0.009(5) 0.005(4) 0.004(5)
C11 0.062(6) 0.059(8) 0.035(5) 0.013(5) 0.010(4) -0.007(6)
C12 0.064(7) 0.084(10) 0.046(6) 0.017(7) 0.014(5) -0.014(7)
C13 0.074(8) 0.094(12) 0.048(7) 0.025(7) 0.025(6) 0.005(8)
C14 0.075(7) 0.081(10) 0.033(5) 0.016(6) 0.017(5) 0.011(7)
C15 0.062(6) 0.064(8) 0.019(4) 0.011(4) 0.012(4) 0.016(5)
C16 0.061(5) 0.058(7) 0.031(4) -0.001(5) 0.006(4) 0.015(6)
C17 0.072(6) 0.075(9) 0.017(4) 0.003(5) 0.004(4) 0.012(6)
C18 0.089(9) 0.101(12) 0.024(5) -0.008(6) -0.005(5) 0.021(9)
C19 0.066(7) 0.079(10) 0.035(5) -0.008(6) -0.012(5) 0.012(7)
C20 0.055(6) 0.048(7) 0.034(5) -0.009(5) -0.001(4) -0.002(5)
C21 0.057(6) 0.053(7) 0.031(5) 0.000(5) 0.003(4) 0.004(5)
C22 0.065(7) 0.051(7) 0.062(7) -0.017(6) 0.011(5) 0.002(6)
C23 0.070(7) 0.048(7) 0.048(6) -0.010(5) 0.017(5) -0.002(6)
C24 0.065(6) 0.058(8) 0.029(5) -0.007(5) 0.012(4) -0.010(6)
C25 0.048(5) 0.039(6) 0.025(4) 0.001(4) 0.002(3) -0.006(4)
C26 0.052(5) 0.047(7) 0.022(4) 0.002(4) 0.005(3) -0.016(5)
C27 0.060(5) 0.048(7) 0.024(4) 0.007(4) 0.000(4) -0.008(5)
C28 0.066(6) 0.056(7) 0.032(5) 0.018(5) -0.011(4) -0.018(6)
C29 0.052(5) 0.060(8) 0.043(6) 0.010(6) 0.000(4) -0.006(5)
C30 0.048(5) 0.051(7) 0.035(5) 0.010(5) 0.005(4) -0.005(5)
C31 0.078(9) 0.094(13) 0.078(9) -0.034(9) 0.034(7) -0.019(9)
C32 0.085(10) 0.16(2) 0.102(13) -0.077(14) 0.035(9) -0.026(11)
C33 0.061(8) 0.16(2) 0.094(12) -0.064(13) 0.007(8) 0.000(10)
C34 0.074(8) 0.120(15) 0.044(7) -0.039(8) 0.000(6) 0.011(9)
C35 0.065(6) 0.094(11) 0.026(5) -0.017(6) 0.004(4) 0.021(7)
C36 0.064(6) 0.076(9) 0.031(5) -0.001(5) 0.011(4) 0.022(6)
C37 0.089(8) 0.074(10) 0.032(5) 0.010(6) 0.021(5) 0.029(8)
C38 0.117(11) 0.079(10) 0.045(6) 0.027(7) 0.045(7) 0.041(9)
C39 0.094(9) 0.075(10) 0.055(7) 0.024(7) 0.039(7) 0.025(8)
C40 0.092(9) 0.069(9) 0.043(6) 0.011(6) 0.016(6) -0.010(8)
C41 0.057(5) 0.037(6) 0.024(4) -0.002(4) -0.001(4) 0.002(5)
C42 0.048(5) 0.037(6) 0.025(4) 0.004(4) -0.002(4) 0.003(4)
C43 0.046(5) 0.038(5) 0.017(4) -0.001(4) -0.005(3) -0.006(4)
C44 0.049(5) 0.039(6) 0.024(4) 0.003(4) 0.001(4) -0.003(4)
C45 0.065(6) 0.030(5) 0.030(4) -0.003(4) 0.010(4) -0.007(5)
C46 0.059(5) 0.023(5) 0.026(4) -0.002(4) 0.005(4) 0.005(4)
C47 0.058(5) 0.042(6) 0.019(4) -0.001(4) 0.007(4) 0.002(5)
C48 0.070(6) 0.034(6) 0.027(4) 0.001(4) 0.006(4) 0.001(5)
C49 0.046(5) 0.065(7) 0.024(4) -0.006(5) 0.007(3) -0.005(5)
C50 0.043(4) 0.061(8) 0.027(4) -0.001(4) 0.002(3) 0.003(5)
C51 0.046(5) 0.078(9) 0.023(4) 0.001(5) -0.004(3) 0.002(5)
C52 0.065(7) 0.094(11) 0.025(5) 0.003(6) -0.005(4) 0.007(7)
C53 0.049(5) 0.064(8) 0.031(5) 0.005(5) 0.003(4) -0.004(5)
C54 0.047(4) 0.046(7) 0.032(4) 0.002(4) 0.006(3) -0.003(4)
C55 0.049(5) 0.078(9) 0.038(5) 0.005(6) 0.013(4) -0.005(6)
C56 0.061(6) 0.077(10) 0.047(6) 0.012(6) 0.024(5) 0.006(7)
Cr1 0.0437(7) 0.0322(8) 0.0169(5) 0.0011(6) 0.0010(5) -0.0016(7)
Cr2 0.0483(7) 0.0384(8) 0.0190(6) 0.0006(6) 0.0023(5) 0.0024(7)
Cr3 0.0442(7) 0.0457(9) 0.0195(6) 0.0038(6) 0.0037(5) -0.0008(7)
Cr4 0.0675(10) 0.0678(14) 0.0204(7) 0.0005(8) 0.0127(6) -0.0014(10)
N1 0.050(4) 0.026(4) 0.020(3) -0.004(3) 0.003(3) -0.004(3)
N2 0.046(4) 0.031(4) 0.027(3) 0.006(3) 0.005(3) -0.004(3)
N3 0.048(4) 0.047(5) 0.029(4) 0.007(4) 0.006(3) 0.002(4)
N4 0.056(4) 0.058(6) 0.018(3) -0.001(4) 0.001(3) 0.010(4)
N5 0.051(4) 0.045(5) 0.026(4) -0.001(4) 0.007(3) -0.007(4)
N6 0.045(4) 0.035(5) 0.025(3) 0.006(3) 0.002(3) -0.003(3)
N7 0.069(6) 0.077(8) 0.040(5) -0.021(5) 0.015(4) -0.003(6)
N8 0.073(5) 0.087(8) 0.023(4) 0.005(5) 0.015(3) -0.004(6)
O1 0.043(3) 0.043(4) 0.025(3) 0.002(3) -0.002(2) -0.003(3)
O2 0.078(5) 0.047(5) 0.043(4) 0.005(4) -0.012(3) -0.024(4)
O3 0.041(3) 0.031(4) 0.021(3) 0.000(2) 0.001(2) -0.003(3)
O4 0.046(3) 0.041(4) 0.020(3) 0.004(3) 0.001(2) 0.003(3)
O5 0.051(3) 0.047(4) 0.020(3) -0.002(3) -0.003(2) 0.002(3)
O6 0.060(4) 0.040(4) 0.041(4) -0.002(3) -0.006(3) 0.012(4)
O7 0.055(4) 0.031(4) 0.023(3) -0.001(3) 0.005(2) -0.002(3)
O8 0.096(6) 0.056(6) 0.051(4) -0.016(4) 0.025(4) -0.038(5)
O9 0.049(3) 0.031(4) 0.023(3) 0.002(3) 0.006(2) 0.000(3)
O10 0.052(3) 0.037(4) 0.026(3) -0.001(3) 0.003(3) 0.002(3)
O11 0.056(4) 0.045(4) 0.027(3) 0.004(3) 0.010(3) 0.002(3)
O12 0.080(5) 0.051(5) 0.047(4) 0.004(4) 0.011(4) 0.020(4)
O13 0.044(3) 0.066(5) 0.029(3) 0.005(3) 0.005(3) -0.005(3)
O14 0.056(4) 0.099(8) 0.044(4) 0.002(5) 0.001(3) -0.030(5)
O15 0.054(4) 0.052(5) 0.024(3) 0.006(3) 0.002(3) 0.003(3)
O16 0.060(4) 0.059(5) 0.021(3) 0.003(3) 0.009(3) 0.000(4)
O17 0.074(5) 0.085(7) 0.024(3) 0.009(4) 0.010(3) 0.005(5)
O18 0.094(7) 0.120(10) 0.045(5) 0.028(6) 0.009(4) 0.046(7)
O19 0.045(3) 0.054(5) 0.030(3) -0.003(3) 0.006(3) -0.007(3)
O20 0.060(4) 0.072(6) 0.059(5) 0.005(5) 0.020(4) -0.018(4)
O21 0.043(3) 0.056(5) 0.028(3) -0.001(3) 0.010(2) -0.003(3)
O22 0.071(4) 0.066(6) 0.024(3) 0.003(3) 0.012(3) -0.005(4)
O23 0.065(4) 0.085(7) 0.035(4) -0.002(4) 0.016(3) 0.004(5)
O24 0.073(5) 0.085(8) 0.070(6) 0.010(5) 0.014(4) 0.023(5)
Na1 0.063(3) 0.054(4) 0.067(4) 0.000 0.005(3) 0.000
Na2 0.167(7) 0.123(8) 0.111(6) 0.006(6) 0.008(5) 0.011(6)
Na3 0.087(9) 0.17(2) 0.21(2) -0.023(17) 0.073(12) -0.007(11)
O25 0.145(9) 0.054(6) 0.063(6) 0.003(5) 0.001(6) 0.019(6)
O26 0.165(12) 0.093(10) 0.134(11) 0.028(9) 0.081(10) 0.020(10)
O27 0.098(7) 0.107(10) 0.093(7) 0.010(7) 0.019(6) 0.016(7)
O28 0.132(10) 0.130(13) 0.116(10) 0.001(10) 0.049(8) 0.019(10)
O29 0.155(12) 0.123(13) 0.079(8) 0.005(8) 0.008(7) -0.019(10)
O30 0.075(7) 0.106(12) 0.230(18) -0.036(12) 0.010(8) -0.020(7)
O31 0.106(9) 0.161(18) 0.191(16) 0.002(14) 0.059(10) -0.029(11)
O32 0.128(10) 0.193(19) 0.105(10) 0.087(11) -0.031(8) -0.057(11)
O33 0.066(6) 0.194(18) 0.178(14) -0.081(14) -0.028(7) 0.037(9)
O34 0.090(8) 0.139(15) 0.230(19) -0.068(14) 0.046(10) -0.016(9)
O35 0.108(11) 0.49(5) 0.21(2) -0.01(3) 0.071(12) 0.06(2)
O36 0.168(17) 0.28(4) 0.24(2) 0.10(2) 0.036(17) 0.03(2)
O37 0.17(2) 0.11(2) 0.31(4) 0.000 -0.05(3) 0.000
O38 0.124(11) 0.064(9) 0.050(7) 0.000 0.011(7) 0.000
O39 0.046(9) 0.14(2) 0.105(15) 0.053(16) -0.017(9) -0.027(11)
O40 0.31(6) 0.09(3) 1.08(18) -0.05(6) 0.53(10) -0.03(3)
O41 0.032(7) 0.31(4) 0.059(10) -0.082(18) -0.015(7) 0.024(13)
O42 0.057(10) 0.20(3) 0.103(16) -0.02(2) 0.003(10) 0.021(15)
O43 0.094(13) 0.050(13) 0.140(19) 0.012(12) 0.066(13) 0.009(10)
O44 0.21(3) 0.12(3) 0.106(19) 0.045(19) -0.053(19) -0.07(2)
O45 0.116(19) 0.28(5) 0.105(19) -0.09(3) 0.066(16) -0.11(3)
O46 0.052(8) 0.039(10) 0.15(2) 0.025(11) 0.040(10) 0.010(8)
O47 0.16(2) 0.10(2) 0.082(15) -0.004(15) -0.031(14) 0.025(19)

loop_
_atom_type_symbol
_atom_type_description
_atom_type_scat_dispersion_real
_atom_type_scat_dispersion_imag
_atom_type_scat_source
C C 0.0181 0.0091 'International Tables Vol C Tables 4.2.6.8 and 6.1.1.4'
H H 0.0000 0.0000 'International Tables Vol C Tables 4.2.6.8 and 6.1.1.4'
Cr Cr -0.1635 2.4439 'International Tables Vol C Tables 4.2.6.8 and 6.1.1.4'
N N 0.0311 0.0180 'International Tables Vol C Tables 4.2.6.8 and 6.1.1.4'
O O 0.0492 0.0322 'International Tables Vol C Tables 4.2.6.8 and 6.1.1.4'
Na Na 0.1353 0.1239 'International Tables Vol C Tables 4.2.6.8 and 6.1.1.4'

loop_
_geom_angle_atom_site_label_1
_geom_angle_atom_site_label_2
_geom_angle_atom_site_label_3
_geom_angle
_geom_angle_site_symmetry_1
_geom_angle_site_symmetry_3
_geom_angle_publ_flag
N1 C1 C2 122.1(9) . . ?
C3 C2 C1 119.4(10) . . ?
C2 C3 C4 119.1(9) . . ?
C5 C4 C3 119.9(9) . . ?
N1 C5 C4 119.5(9) . . ?
N1 C5 C6 114.8(7) . . ?
C4 C5 C6 125.6(8) . . ?
N2 C6 C7 122.0(10) . . ?
N2 C6 C5 114.9(7) . . ?
C7 C6 C5 123.1(9) . . ?
C8 C7 C6 118.9(10) . . ?
C7 C8 C9 118.8(9) . . ?
C8 C9 C10 119.2(10) . . ?
N2 C10 C9 122.4(10) . . ?
N3 C11 C12 121.8(10) . . ?
C11 C12 C13 118.1(12) . . ?
C14 C13 C12 120.1(11) . . ?
C13 C14 C15 117.9(11) . . ?
N3 C15 C14 123.2(11) . . ?
N3 C15 C16 113.8(9) . . ?
C14 C15 C16 123.0(10) . . ?
N4 C16 C17 119.9(12) . . ?
N4 C16 C15 115.6(8) . . ?
C17 C16 C15 124.5(10) . . ?
C18 C17 C16 119.5(11) . . ?
C17 C18 C19 120.0(10) . . ?
C18 C19 C20 118.0(13) . . ?
N4 C20 C19 122.9(11) . . ?
N5 C21 C22 123.2(10) . . ?
C21 C22 C23 118.2(12) . . ?
C24 C23 C22 118.7(10) . . ?
C23 C24 C25 119.2(10) . . ?
N5 C25 C24 121.5(10) . . ?
N5 C25 C26 115.3(8) . . ?
C24 C25 C26 123.2(9) . . ?
N6 C26 C27 122.1(10) . . ?
N6 C26 C25 114.9(7) . . ?
C27 C26 C25 122.9(9) . . ?
C28 C27 C26 117.9(10) . . ?
C27 C28 C29 120.7(9) . . ?
C30 C29 C28 118.1(11) . . ?
N6 C30 C29 122.2(10) . . ?
N7 C31 C32 119.3(15) . . ?
C33 C32 C31 118.3(19) . . ?
C32 C33 C34 121.8(16) . . ?
C35 C34 C33 117.3(15) . . ?
N7 C35 C34 120.8(15) . . ?
N7 C35 C36 116.5(10) . . ?
C34 C35 C36 122.7(12) . . ?
N8 C36 C37 120.2(13) . . ?
N8 C36 C35 114.3(9) . . ?
C37 C36 C35 125.5(12) . . ?
C38 C37 C36 119.1(12) . . ?
C39 C38 C37 121.4(11) . . ?
C38 C39 C40 117.6(15) . . ?
N8 C40 C39 121.1(13) . . ?
O2 C41 O1 124.8(9) . . ?
O2 C41 C42 122.3(9) . . ?
O1 C41 C42 112.8(9) . . ?
O3 C42 C43 111.8(8) . . ?
O3 C42 C41 111.2(7) . . ?
C43 C42 C41 108.5(8) . . ?
O4 C43 C42 112.5(7) . . ?
O4 C43 C44 110.5(7) . . ?
C42 C43 C44 111.8(8) . . ?
O6 C44 O5 123.2(8) . . ?
O6 C44 C43 121.5(9) . . ?
O5 C44 C43 115.2(9) . . ?
O8 C45 O7 122.7(10) . . ?
O8 C45 C46 121.2(9) . . ?
O7 C45 C46 116.1(8) . . ?
O9 C46 C45 111.8(7) . . ?
O9 C46 C47 111.9(8) . . ?
C45 C46 C47 112.9(8) . . ?
O10 C47 C48 110.5(8) . . ?
O10 C47 C46 112.6(8) . . ?
C48 C47 C46 109.2(8) . . ?
O12 C48 O11 123.7(10) . . ?
O12 C48 C47 122.0(10) . . ?
O11 C48 C47 114.3(9) . . ?
O14 C49 O13 122.1(11) . . ?
O14 C49 C50 121.2(9) . . ?
O13 C49 C50 116.7(9) . . ?
O15 C50 C49 110.7(7) . . ?
O15 C50 C51 111.8(8) . . ?
C49 C50 C51 109.6(10) . . ?
O16 C51 C52 110.4(8) . . ?
O16 C51 C50 110.4(7) . . ?
C52 C51 C50 113.6(11) . . ?
O18 C52 O17 125.1(13) . . ?
O18 C52 C51 119.0(11) . . ?
O17 C52 C51 115.6(12) . . ?
O20 C53 O19 122.2(12) . . ?
O20 C53 C54 121.3(10) . . ?
O19 C53 C54 116.4(10) . . ?
O21 C54 C53 111.6(8) . . ?
O21 C54 C55 110.3(8) . . ?
C53 C54 C55 112.6(9) . . ?
O22 C55 C56 110.5(10) . . ?
O22 C55 C54 110.6(9) . . ?
C56 C55 C54 110.0(10) . . ?
O24 C56 O23 122.1(14) . . ?
O24 C56 C55 122.1(12) . . ?
O23 C56 C55 115.9(11) . . ?
O3 Cr1 O7 93.7(3) . . ?
O3 Cr1 O1 83.6(3) . . ?
O7 Cr1 O1 176.0(2) . . ?
O3 Cr1 O9 92.6(3) . . ?
O7 Cr1 O9 83.5(3) . . ?
O1 Cr1 O9 93.6(3) . . ?
O3 Cr1 N1 94.0(3) . . ?
O7 Cr1 N1 91.0(3) . . ?
O1 Cr1 N1 92.2(3) . . ?
O9 Cr1 N1 171.7(3) . . ?
O3 Cr1 N2 169.6(3) . . ?
O7 Cr1 N2 93.3(3) . . ?
O1 Cr1 N2 89.7(3) . . ?
O9 Cr1 N2 95.8(3) . . ?
N1 Cr1 N2 78.2(3) . . ?
O10 Cr2 O5 93.1(3) . . ?
O10 Cr2 O11 83.0(3) . . ?
O5 Cr2 O11 175.5(3) . . ?
O10 Cr2 O4 91.7(3) . . ?
O5 Cr2 O4 83.4(3) . . ?
O11 Cr2 O4 94.6(3) . . ?
O10 Cr2 N3 171.0(3) . . ?
O5 Cr2 N3 94.1(3) . . ?
O11 Cr2 N3 90.1(3) . . ?
O4 Cr2 N3 94.5(3) . . ?
O10 Cr2 N4 96.0(3) . . ?
O5 Cr2 N4 89.6(3) . . ?
O11 Cr2 N4 92.9(3) . . ?
O4 Cr2 N4 169.9(4) . . ?
N3 Cr2 N4 78.7(3) . . ?
O15 Cr3 O21 93.3(3) . . ?
O15 Cr3 O19 90.6(3) . . ?
O21 Cr3 O19 84.0(3) . . ?
O15 Cr3 O13 83.7(3) . . ?
O21 Cr3 O13 91.0(3) . . ?
O19 Cr3 O13 172.2(3) . . ?
O15 Cr3 N5 94.8(3) . . ?
O21 Cr3 N5 171.6(3) . . ?
O19 Cr3 N5 93.7(3) . . ?
O13 Cr3 N5 92.0(3) . . ?
O15 Cr3 N6 172.2(3) . . ?
O21 Cr3 N6 94.1(3) . . ?
O19 Cr3 N6 92.6(3) . . ?
O13 Cr3 N6 93.7(3) . . ?
N5 Cr3 N6 77.9(3) . . ?
O22 Cr4 O23 83.1(4) . . ?
O22 Cr4 O17 92.1(4) . . ?
O23 Cr4 O17 172.7(3) . . ?
O22 Cr4 O16 91.5(3) . . ?
O23 Cr4 O16 91.8(3) . . ?
O17 Cr4 O16 82.8(3) . . ?
O22 Cr4 N8 95.3(4) . . ?
O23 Cr4 N8 94.2(4) . . ?
O17 Cr4 N8 91.7(4) . . ?
O16 Cr4 N8 171.3(3) . . ?
O22 Cr4 N7 173.9(3) . . ?
O23 Cr4 N7 94.8(4) . . ?
O17 Cr4 N7 90.5(4) . . ?
O16 Cr4 N7 94.3(4) . . ?
N8 Cr4 N7 79.1(4) . . ?
C1 N1 C5 119.9(7) . . ?
C1 N1 Cr1 124.3(6) . . ?
C5 N1 Cr1 115.8(6) . . ?
C10 N2 C6 118.6(8) . . ?
C10 N2 Cr1 125.0(6) . . ?
C6 N2 Cr1 116.2(7) . . ?
C15 N3 C11 118.8(9) . . ?
C15 N3 Cr2 116.9(8) . . ?
C11 N3 Cr2 124.3(6) . . ?
C20 N4 C16 119.7(9) . . ?
C20 N4 Cr2 125.3(7) . . ?
C16 N4 Cr2 115.0(8) . . ?
C21 N5 C25 119.1(9) . . ?
C21 N5 Cr3 124.9(6) . . ?
C25 N5 Cr3 115.7(7) . . ?
C26 N6 C30 118.9(8) . . ?
C26 N6 Cr3 115.9(6) . . ?
C30 N6 Cr3 125.3(6) . . ?
C31 N7 C35 122.2(12) . . ?
C31 N7 Cr4 124.5(9) . . ?
C35 N7 Cr4 113.0(10) . . ?
C40 N8 C36 120.5(9) . . ?
C40 N8 Cr4 124.4(8) . . ?
C36 N8 Cr4 115.1(8) . . ?
C41 O1 Cr1 116.1(6) . . ?
C42 O3 Cr1 113.4(5) . . ?
C43 O4 Cr2 112.8(5) . . ?
C44 O5 Cr2 116.9(6) . . ?
C44 O6 Na1 130.6(7) . . ?
C45 O7 Cr1 115.9(6) . . ?
C46 O9 Cr1 112.2(5) . . ?
C47 O10 Cr2 113.2(6) . . ?
C48 O11 Cr2 116.0(6) . . ?
C49 O13 Cr3 113.3(7) . . ?
C50 O15 Cr3 113.0(6) . . ?
C50 O15 Na2 123.6(6) . . ?
Cr3 O15 Na2 122.9(4) . . ?
C51 O16 Cr4 111.8(6) . . ?
C52 O17 Cr4 117.2(8) . . ?
C53 O19 Cr3 114.7(8) . . ?
C53 O20 Na3 146.8(10) . . ?
C54 O21 Cr3 111.1(6) . . ?
C55 O22 Cr4 113.8(8) . . ?
C56 O23 Cr4 114.6(9) . . ?
O32 Na1 O32 86.9(10) 2_556 . ?
O32 Na1 O33 168.9(4) 2_556 . ?
O32 Na1 O33 97.0(7) . . ?
O32 Na1 O33 97.0(7) 2_556 2_556 ?
O32 Na1 O33 168.9(4) . 2_556 ?
O33 Na1 O33 81.1(11) . 2_556 ?
O32 Na1 O6 102.6(4) 2_556 2_556 ?
O32 Na1 O6 84.6(4) . 2_556 ?
O33 Na1 O6 88.2(4) . 2_556 ?
O33 Na1 O6 84.4(3) 2_556 2_556 ?
O32 Na1 O6 84.6(4) 2_556 . ?
O32 Na1 O6 102.6(4) . . ?
O33 Na1 O6 84.4(3) . . ?
O33 Na1 O6 88.2(3) 2_556 . ?
O6 Na1 O6 170.2(5) 2_556 . ?
O15 Na2 O25 106.5(4) . . ?
O15 Na2 O27 112.8(5) . 1_545 ?
O25 Na2 O27 104.3(5) . 1_545 ?
O15 Na2 O29 103.9(5) . 1_545 ?
O25 Na2 O29 107.7(5) . 1_545 ?
O27 Na2 O29 120.8(5) 1_545 1_545 ?
O40 Na3 O43 138.4(9) 2_546 2_546 ?
O40 Na3 O20 117.6(11) 2_546 . ?
O43 Na3 O20 103.6(9) 2_546 . ?
O40 Na3 O44 74(2) 2_546 1_545 ?
O43 Na3 O44 122.2(12) 2_546 1_545 ?
O20 Na3 O44 65.9(8) . 1_545 ?
O40 Na3 Na3 96(2) 2_546 2 ?
O43 Na3 Na3 96.5(8) 2_546 2 ?
O20 Na3 Na3 79.7(6) . 2 ?
O44 Na3 Na3 132.4(10) 1_545 2 ?

loop_
_geom_bond_atom_site_label_1
_geom_bond_atom_site_label_2
_geom_bond_distance
_geom_bond_site_symmetry_2
_geom_bond_publ_flag
C1 N1 1.335(13) . ?
C1 C2 1.381(14) . ?
C2 C3 1.368(15) . ?
C3 C4 1.395(17) . ?
C4 C5 1.392(12) . ?
C5 N1 1.371(11) . ?
C5 C6 1.459(14) . ?
C6 N2 1.345(11) . ?
C6 C7 1.400(13) . ?
C7 C8 1.382(16) . ?
C8 C9 1.384(16) . ?
C9 C10 1.388(14) . ?
C10 N2 1.337(13) . ?
C11 N3 1.344(15) . ?
C11 C12 1.392(15) . ?
C12 C13 1.400(18) . ?
C13 C14 1.38(2) . ?
C14 C15 1.379(15) . ?
C15 N3 1.344(12) . ?
C15 C16 1.489(17) . ?
C16 N4 1.362(14) . ?
C16 C17 1.385(13) . ?
C17 C18 1.37(2) . ?
C18 C19 1.374(19) . ?
C19 C20 1.375(14) . ?
C20 N4 1.317(14) . ?
C21 N5 1.332(14) . ?
C21 C22 1.372(15) . ?
C22 C23 1.404(18) . ?
C23 C24 1.385(17) . ?
C24 C25 1.390(14) . ?
C25 N5 1.342(11) . ?
C25 C26 1.474(15) . ?
C26 N6 1.339(12) . ?
C26 C27 1.404(12) . ?
C27 C28 1.367(17) . ?
C28 C29 1.393(17) . ?
C29 C30 1.375(14) . ?
C30 N6 1.356(13) . ?
C31 N7 1.316(19) . ?
C31 C32 1.44(2) . ?
C32 C33 1.33(3) . ?
C33 C34 1.42(3) . ?
C34 C35 1.375(17) . ?
C35 N7 1.357(15) . ?
C35 C36 1.47(2) . ?
C36 N8 1.365(15) . ?
C36 C37 1.377(14) . ?
C37 C38 1.37(2) . ?
C38 C39 1.36(2) . ?
C39 C40 1.412(16) . ?
C40 N8 1.331(17) . ?
C41 O2 1.198(13) . ?
C41 O1 1.301(13) . ?
C41 C42 1.545(13) . ?
C42 O3 1.411(12) . ?
C42 C43 1.530(12) . ?
C43 O4 1.436(12) . ?
C43 C44 1.532(12) . ?
C44 O6 1.218(13) . ?
C44 O5 1.301(12) . ?
C45 O8 1.238(13) . ?
C45 O7 1.307(12) . ?
C45 C46 1.512(14) . ?
C46 O9 1.429(12) . ?
C46 C47 1.531(12) . ?
C47 O10 1.414(12) . ?
C47 C48 1.518(14) . ?
C48 O12 1.236(14) . ?
C48 O11 1.300(12) . ?
C49 O14 1.239(14) . ?
C49 O13 1.310(11) . ?
C49 C50 1.496(16) . ?
C50 O15 1.417(13) . ?
C50 C51 1.533(13) . ?
C51 O16 1.449(13) . ?
C51 C52 1.524(18) . ?
C52 O18 1.214(16) . ?
C52 O17 1.275(14) . ?
C53 O20 1.237(14) . ?
C53 O19 1.296(12) . ?
C53 C54 1.501(17) . ?
C54 O21 1.441(11) . ?
C54 C55 1.548(13) . ?
C55 O22 1.401(14) . ?
C55 C56 1.50(2) . ?
C56 O24 1.249(16) . ?
C56 O23 1.285(15) . ?
Cr1 O3 1.919(6) . ?
Cr1 O7 1.954(7) . ?
Cr1 O1 1.968(7) . ?
Cr1 O9 1.988(6) . ?
Cr1 N1 2.056(7) . ?
Cr1 N2 2.069(8) . ?
Cr2 O10 1.935(7) . ?
Cr2 O5 1.943(7) . ?
Cr2 O11 1.956(8) . ?
Cr2 O4 1.974(6) . ?
Cr2 N3 2.063(8) . ?
Cr2 N4 2.067(8) . ?
Cr3 O15 1.926(6) . ?
Cr3 O21 1.962(7) . ?
Cr3 O19 1.966(7) . ?
Cr3 O13 1.968(8) . ?
Cr3 N5 2.074(8) . ?
Cr3 N6 2.084(7) . ?
Cr4 O22 1.911(8) . ?
Cr4 O23 1.955(9) . ?
Cr4 O17 1.959(9) . ?
Cr4 O16 1.980(7) . ?
Cr4 N8 2.060(8) . ?
Cr4 N7 2.084(10) . ?
O6 Na1 2.468(7) . ?
O15 Na2 2.613(14) . ?
O20 Na3 2.763(16) . ?
Na1 O32 2.385(15) 2_556 ?
Na1 O32 2.385(15) . ?
Na1 O33 2.402(17) . ?
Na1 O33 2.402(17) 2_556 ?
Na2 O25 2.683(14) . ?
Na2 O27 2.803(15) 1_545 ?
Na2 O29 2.812(18) 1_545 ?
Na3 O40 2.60(5) 2_546 ?
Na3 O43 2.71(3) 2_546 ?
Na3 O44 3.02(4) 1_545 ?
Na3 Na3 3.05(5) 2 ?
O48 O48 1.07(11) 2 ?
